data_4068677
loop_
_publ_author_name
'Kirillov, Alexander M.'
'Smole\'nski, Piotr'
'Haukka, Matti'
'Guedes da Silva, M. F\'atima C.'
'Pombeiro, Armando J. L.'

_publ_section_title
;
 Unprecedented Metal-Free C(sp3)&#x2212;C(sp3) Bond Cleavage: Switching
 fromN-Alkyl- toN-Methyl-1,3,5-triaza-7-phosphaadamantane
;
_journal_issue 6
_journal_name_full Organometallics
_journal_page_first 1683
_journal_paper_doi 10.1021/om801026a
_journal_volume 28
_journal_year 2009
_chemical_formula_moiety 'C14 H30 Cu2 I4 N6 P2'
_chemical_formula_sum 'C14 H30 Cu2 I4 N6 P2'
_chemical_formula_weight 979.06
_chemical_name_systematic
;
 ?
;
_space_group_IT_number 19
_symmetry_cell_setting orthorhombic
_symmetry_space_group_name_Hall 'P 2ac 2ab'
_symmetry_space_group_name_H-M 'P 21 21 21'
_atom_sites_solution_hydrogens geom
_atom_sites_solution_primary direct
_atom_sites_solution_secondary difmap
_audit_creation_method SHELXL-97
_cell_angle_alpha 90.00
_cell_angle_beta 90.00
_cell_angle_gamma 90.00
_cell_formula_units_Z 4
_cell_length_a 10.7336(6)
_cell_length_b 13.5973(9)
_cell_length_c 18.1057(11)
_cell_measurement_reflns_used 3309
_cell_measurement_temperature 150(2)
_cell_measurement_theta_max 29.6918
_cell_measurement_theta_min 2.2057
_cell_volume 2642.5(3)
_computing_cell_refinement 'Bruker XSCANS'
_computing_data_collection 'Bruker XSCANS'
_computing_structure_refinement 'SHELXL-97 (Sheldrick, 1997)'
_diffrn_ambient_temperature 150(2)
_diffrn_measured_fraction_theta_full 0.949
_diffrn_measured_fraction_theta_max 0.949
_diffrn_measurement_device_type 'Bruker P4'
_diffrn_measurement_method '\w scans'
_diffrn_radiation_monochromator graphite
_diffrn_radiation_source 'fine-focus sealed tube'
_diffrn_radiation_type MoK\a
_diffrn_radiation_wavelength 0.71069
_diffrn_reflns_av_R_equivalents 0.0000
_diffrn_reflns_av_sigmaI/netI 0.0626
_diffrn_reflns_limit_h_max 12
_diffrn_reflns_limit_h_min 0
_diffrn_reflns_limit_k_max 16
_diffrn_reflns_limit_k_min 0
_diffrn_reflns_limit_l_max 21
_diffrn_reflns_limit_l_min 0
_diffrn_reflns_number 2509
_diffrn_reflns_theta_full 25.03
_diffrn_reflns_theta_max 25.03
_diffrn_reflns_theta_min 2.94
_exptl_absorpt_coefficient_mu 6.418
_exptl_absorpt_correction_T_max 0.6278
_exptl_absorpt_correction_T_min 0.4461
_exptl_absorpt_correction_type multi-scan
_exptl_absorpt_process_details SADABS
_exptl_crystal_colour colourless
_exptl_crystal_density_diffrn 2.461
_exptl_crystal_density_method 'not measured'
_exptl_crystal_description PRISM
_exptl_crystal_F_000 1824
_exptl_crystal_size_max 0.15
_exptl_crystal_size_mid 0.11
_exptl_crystal_size_min 0.08
_refine_diff_density_max 1.066
_refine_diff_density_min -0.960
_refine_diff_density_rms 0.205
_refine_ls_abs_structure_details 'Flack H D (1983), Acta Cryst. A39, 876-881'
_refine_ls_abs_structure_Flack 0.46(5)
_refine_ls_extinction_coef 0.00083(8)
_refine_ls_extinction_expression Fc^*^=kFc[1+0.001xFc^2^\l^3^/sin(2\q)]^-1/4^
_refine_ls_extinction_method SHELXL
_refine_ls_goodness_of_fit_ref 1.019
_refine_ls_hydrogen_treatment NONE
_refine_ls_matrix_type full
_refine_ls_number_parameters 245
_refine_ls_number_reflns 2509
_refine_ls_number_restraints 0
_refine_ls_restrained_S_all 1.019
_refine_ls_R_factor_all 0.0417
_refine_ls_R_factor_gt 0.0327
_refine_ls_shift/su_max 0.003
_refine_ls_shift/su_mean 0.000
_refine_ls_structure_factor_coef Fsqd
_refine_ls_weighting_details 'calc w=1/[\s^2^(Fo^2^)+(0.0192P)^2^+0.0000P] where P=(Fo^2^+2Fc^2^)/3'
_refine_ls_weighting_scheme calc
_refine_ls_wR_factor_gt 0.0614
_refine_ls_wR_factor_ref 0.0635
_reflns_number_gt 2209
_reflns_number_total 2509
_reflns_threshold_expression >2sigma(I)
_cod_data_source_file om801026a_si_003.cif
_cod_data_source_block p212121
_cod_depositor_comments
;
The following automatic conversions were performed:

'_symmetry_cell_setting' value 'ORTHORHOMBIC' changed to
'orthorhombic' according to
/home/saulius/struct/CIF-dictionaries/cif_core.dic dictionary named
'cif_core.dic' version 2.4.2 from
2011-04-26.

'_exptl_absorpt_correction_type' value 'MULTI-SCAN'
changed to 'multi-scan' according to
/home/saulius/struct/CIF-dictionaries/cif_core.dic dictionary named
'cif_core.dic' version 2.4.2 from 2011-04-26.

Automatic conversion script
Id: cif_fix_values 1715 2011-07-08 13:25:40Z adriana 
;
_cod_original_sg_symbol_Hall P2ac2ab
_cod_original_sg_symbol_H-M P212121
_cod_database_code 4068677

loop_
_symmetry_equiv_pos_as_xyz
'x, y, z'
'-x+1/2, -y, z+1/2'
'x+1/2, -y+1/2, -z'
'-x, y+1/2, -z+1/2'

loop_
_atom_site_label
_atom_site_type_symbol
_atom_site_fract_x
_atom_site_fract_y
_atom_site_fract_z
_atom_site_U_iso_or_equiv
_atom_site_adp_type
_atom_site_occupancy
_atom_site_symmetry_multiplicity
_atom_site_calc_flag
_atom_site_refinement_flags
C1 C 0.6511(9) 0.9428(10) 0.7162(5) 0.016(3) Uani 1 1 d .
H1A H 0.6379 1.0120 0.7291 0.024 Uiso 1 1 calc R
H1B H 0.7321 0.9354 0.6918 0.024 Uiso 1 1 calc R
H1C H 0.6495 0.9027 0.7612 0.024 Uiso 1 1 calc R
C2 C 0.6603(9) 0.3611(10) 0.2501(5) 0.017(3) Uani 1 1 d .
H2A H 0.6536 0.4329 0.2472 0.026 Uiso 1 1 calc R
H2B H 0.6487 0.3328 0.2008 0.026 Uiso 1 1 calc R
H2C H 0.7428 0.3431 0.2689 0.026 Uiso 1 1 calc R
C11 C 0.5702(10) 0.8036(9) 0.6453(6) 0.015(3) Uani 1 1 d .
H11A H 0.5727 0.7635 0.6910 0.018 Uiso 1 1 calc R
H11B H 0.6516 0.7964 0.6202 0.018 Uiso 1 1 calc R
C12 C 0.4488(11) 0.8559(9) 0.5162(5) 0.016(2) Uani 1 1 d .
H12A H 0.5251 0.8500 0.4858 0.019 Uiso 1 1 calc R
H12B H 0.3762 0.8490 0.4829 0.019 Uiso 1 1 calc R
C13 C 0.3129(9) 0.7992(9) 0.6400(6) 0.015(3) Uani 1 1 d .
H13A H 0.2346 0.7875 0.6125 0.019 Uiso 1 1 calc R
H13B H 0.3090 0.7609 0.6865 0.019 Uiso 1 1 calc R
C14 C 0.5502(10) 0.9727(8) 0.5962(5) 0.015(2) Uani 1 1 d .
H14A H 0.5490 1.0430 0.6104 0.018 Uiso 1 1 calc R
H14B H 0.6276 0.9605 0.5680 0.018 Uiso 1 1 calc R
C15 C 0.4249(8) 0.9248(9) 0.7063(5) 0.011(2) Uiso 1 1 d .
H15A H 0.4206 0.8803 0.7495 0.014 Uiso 1 1 calc R
H15B H 0.4190 0.9933 0.7244 0.014 Uiso 1 1 calc R
C16 C 0.3296(8) 0.9696(9) 0.5922(5) 0.014(2) Uiso 1 1 d .
H16A H 0.3259 1.0392 0.6082 0.017 Uiso 1 1 calc R
H16B H 0.2570 0.9568 0.5599 0.017 Uiso 1 1 calc R
C21 C 0.5787(8) 0.3702(9) 0.3761(5) 0.013(3) Uani 1 1 d .
H21A H 0.5756 0.4425 0.3703 0.015 Uiso 1 1 calc R
H21B H 0.6617 0.3527 0.3960 0.015 Uiso 1 1 calc R
C22 C 0.3208(9) 0.3503(10) 0.3817(5) 0.016(3) Uani 1 1 d .
H22A H 0.2462 0.3223 0.4059 0.019 Uiso 1 1 calc R
H22B H 0.3069 0.4219 0.3758 0.019 Uiso 1 1 calc R
C23 C 0.4735(9) 0.1975(8) 0.4275(5) 0.010(2) Uani 1 1 d .
H23A H 0.5535 0.1750 0.4489 0.012 Uiso 1 1 calc R
H23B H 0.4053 0.1627 0.4535 0.012 Uiso 1 1 calc R
C24 C 0.5699(9) 0.2118(9) 0.3072(5) 0.014(3) Uani 1 1 d .
H24A H 0.5693 0.1830 0.2569 0.016 Uiso 1 1 calc R
H24B H 0.6496 0.1937 0.3310 0.016 Uiso 1 1 calc R
C25 C 0.3504(11) 0.1989(10) 0.3143(6) 0.019(3) Uani 1 1 d .
H25A H 0.2813 0.1706 0.3436 0.023 Uiso 1 1 calc R
H25B H 0.3462 0.1704 0.2640 0.023 Uiso 1 1 calc R
C26 C 0.4332(9) 0.3490(9) 0.2680(5) 0.017(3) Uani 1 1 d .
H26A H 0.4236 0.4214 0.2675 0.020 Uiso 1 1 calc R
H26B H 0.4290 0.3254 0.2164 0.020 Uiso 1 1 calc R
N11 N 0.5515(8) 0.9100(6) 0.6659(4) 0.0092(19) Uani 1 1 d .
N12 N 0.4457(9) 0.9528(7) 0.5502(4) 0.0141(19) Uani 1 1 d .
N13 N 0.3233(7) 0.9048(8) 0.6578(5) 0.014(2) Uani 1 1 d .
N21 N 0.5619(8) 0.3221(7) 0.3012(4) 0.011(2) Uani 1 1 d .
N22 N 0.3339(8) 0.3065(8) 0.3094(5) 0.018(2) Uani 1 1 d .
N23 N 0.4698(8) 0.1717(7) 0.3486(4) 0.013(2) Uani 1 1 d .
P1 P 0.4461(3) 0.7556(2) 0.58417(12) 0.0117(6) Uani 1 1 d .
P2 P 0.4570(3) 0.3312(2) 0.44249(13) 0.0131(6) Uani 1 1 d .
Cu1 Cu 0.45254(14) 0.60181(10) 0.54392(6) 0.0142(3) Uani 1 1 d .
Cu2 Cu 0.45807(14) 0.39656(10) 0.55523(6) 0.0163(3) Uani 1 1 d .
I1 I 0.45321(7) 0.63140(5) 0.39773(3) 0.01400(17) Uani 1 1 d .
I2 I 0.45721(7) 0.23797(5) 0.64208(3) 0.01592(18) Uani 1 1 d .
I11 I 0.25130(6) 0.50167(6) 0.58388(3) 0.01361(18) Uani 1 1 d .
I21 I 0.65142(6) 0.50866(6) 0.59343(3) 0.01530(19) Uani 1 1 d .

loop_
_atom_site_aniso_label
_atom_site_aniso_U_11
_atom_site_aniso_U_22
_atom_site_aniso_U_33
_atom_site_aniso_U_23
_atom_site_aniso_U_13
_atom_site_aniso_U_12
C1 0.020(6) 0.017(8) 0.010(5) -0.003(5) -0.007(4) -0.009(5)
C2 0.018(6) 0.016(8) 0.018(6) 0.009(6) 0.006(4) -0.003(5)
C11 0.022(7) 0.007(7) 0.015(5) 0.001(5) 0.001(5) 0.007(5)
C12 0.016(5) 0.023(8) 0.008(5) 0.008(5) -0.004(5) -0.006(6)
C13 0.015(6) 0.013(8) 0.019(6) -0.001(6) -0.004(5) -0.002(5)
C14 0.017(5) 0.014(7) 0.013(5) 0.005(5) 0.000(5) -0.001(5)
C21 0.017(6) 0.002(6) 0.020(6) 0.002(5) -0.005(4) 0.001(4)
C22 0.028(6) 0.006(7) 0.013(6) 0.001(5) 0.007(4) 0.008(5)
C23 0.010(5) 0.013(7) 0.007(5) -0.001(4) -0.004(4) 0.003(4)
C24 0.013(6) 0.020(8) 0.008(5) -0.003(5) 0.001(4) 0.007(5)
C25 0.024(6) 0.024(9) 0.010(6) -0.002(6) 0.001(5) -0.005(6)
C26 0.025(7) 0.015(7) 0.011(5) 0.004(5) -0.006(5) 0.001(5)
N11 0.012(4) 0.009(5) 0.007(4) 0.001(4) 0.000(4) -0.004(4)
N12 0.026(5) 0.008(6) 0.008(4) 0.003(4) -0.003(4) 0.004(5)
N13 0.011(5) 0.015(7) 0.017(5) -0.005(4) 0.003(3) -0.005(4)
N21 0.013(5) 0.013(6) 0.006(4) 0.001(4) -0.002(4) 0.002(4)
N22 0.018(5) 0.020(7) 0.017(5) -0.002(5) -0.003(4) -0.011(4)
N23 0.015(5) 0.014(6) 0.009(4) 0.000(4) -0.003(4) -0.002(4)
P1 0.0165(12) 0.0086(16) 0.0101(12) -0.0028(12) 0.0000(12) -0.0004(13)
P2 0.0163(13) 0.0126(17) 0.0106(12) -0.0015(12) 0.0004(12) 0.0025(14)
Cu1 0.0211(6) 0.0089(8) 0.0126(6) -0.0012(6) 0.0000(6) 0.0002(7)
Cu2 0.0233(6) 0.0143(8) 0.0115(6) -0.0023(6) -0.0004(6) 0.0014(7)
I1 0.0209(3) 0.0123(4) 0.0088(3) 0.0005(3) -0.0010(3) -0.0011(3)
I2 0.0237(3) 0.0088(4) 0.0152(3) -0.0002(3) 0.0024(3) 0.0005(4)
I11 0.0134(3) 0.0138(4) 0.0137(3) 0.0030(4) 0.0003(3) -0.0001(3)
I21 0.0152(3) 0.0170(5) 0.0136(3) 0.0050(4) -0.0015(3) -0.0008(3)

loop_
_atom_type_symbol
_atom_type_description
_atom_type_scat_dispersion_real
_atom_type_scat_dispersion_imag
_atom_type_scat_source
C C 0.0033 0.0016 'International Tables Vol C Tables 4.2.6.8 and 6.1.1.4'
H H 0.0000 0.0000 'International Tables Vol C Tables 4.2.6.8 and 6.1.1.4'
N N 0.0061 0.0033 'International Tables Vol C Tables 4.2.6.8 and 6.1.1.4'
P P 0.1023 0.0942 'International Tables Vol C Tables 4.2.6.8 and 6.1.1.4'
Cu Cu 0.3201 1.2651 'International Tables Vol C Tables 4.2.6.8 and 6.1.1.4'
I I -0.4742 1.8119 'International Tables Vol C Tables 4.2.6.8 and 6.1.1.4'

loop_
_geom_angle_atom_site_label_1
_geom_angle_atom_site_label_2
_geom_angle_atom_site_label_3
_geom_angle
N11 C1 H1A 109.5
N11 C1 H1B 109.5
H1A C1 H1B 109.5
N11 C1 H1C 109.5
H1A C1 H1C 109.5
H1B C1 H1C 109.5
N21 C2 H2A 109.5
N21 C2 H2B 109.5
H2A C2 H2B 109.5
N21 C2 H2C 109.5
H2A C2 H2C 109.5
H2B C2 H2C 109.5
N11 C11 P1 113.0(7)
N11 C11 H11A 109.0
P1 C11 H11A 109.0
N11 C11 H11B 109.0
P1 C11 H11B 109.0
H11A C11 H11B 107.8
N12 C12 P1 112.8(6)
N12 C12 H12A 109.0
P1 C12 H12A 109.0
N12 C12 H12B 109.0
P1 C12 H12B 109.0
H12A C12 H12B 107.8
N13 C13 P1 111.9(7)
N13 C13 H13A 109.2
P1 C13 H13A 109.2
N13 C13 H13B 109.2
P1 C13 H13B 109.2
H13A C13 H13B 107.9
N12 C14 N11 112.7(8)
N12 C14 H14A 109.0
N11 C14 H14A 109.0
N12 C14 H14B 109.0
N11 C14 H14B 109.0
H14A C14 H14B 107.8
N13 C15 N11 110.7(7)
N13 C15 H15A 109.5
N11 C15 H15A 109.5
N13 C15 H15B 109.5
N11 C15 H15B 109.5
H15A C15 H15B 108.1
N13 C16 N12 111.1(8)
N13 C16 H16A 109.4
N12 C16 H16A 109.4
N13 C16 H16B 109.4
N12 C16 H16B 109.4
H16A C16 H16B 108.0
N21 C21 P2 112.0(7)
N21 C21 H21A 109.2
P2 C21 H21A 109.2
N21 C21 H21B 109.2
P2 C21 H21B 109.2
H21A C21 H21B 107.9
N22 C22 P2 113.9(7)
N22 C22 H22A 108.8
P2 C22 H22A 108.8
N22 C22 H22B 108.8
P2 C22 H22B 108.8
H22A C22 H22B 107.7
N23 C23 P2 112.0(7)
N23 C23 H23A 109.2
P2 C23 H23A 109.2
N23 C23 H23B 109.2
P2 C23 H23B 109.2
H23A C23 H23B 107.9
N23 C24 N21 112.2(9)
N23 C24 H24A 109.2
N21 C24 H24A 109.2
N23 C24 H24B 109.2
N21 C24 H24B 109.2
H24A C24 H24B 107.9
N23 C25 N22 112.3(10)
N23 C25 H25A 109.2
N22 C25 H25A 109.2
N23 C25 H25B 109.2
N22 C25 H25B 109.2
H25A C25 H25B 107.9
N22 C26 N21 111.6(8)
N22 C26 H26A 109.3
N21 C26 H26A 109.3
N22 C26 H26B 109.3
N21 C26 H26B 109.3
H26A C26 H26B 108.0
C1 N11 C11 110.3(9)
C1 N11 C14 110.5(8)
C11 N11 C14 109.6(7)
C1 N11 C15 107.6(7)
C11 N11 C15 110.9(8)
C14 N11 C15 108.0(8)
C14 N12 C12 113.7(9)
C14 N12 C16 109.4(7)
C12 N12 C16 112.2(9)
C15 N13 C13 112.1(9)
C15 N13 C16 110.2(9)
C13 N13 C16 114.1(9)
C2 N21 C24 110.9(9)
C2 N21 C21 108.4(8)
C24 N21 C21 111.0(8)
C2 N21 C26 107.7(7)
C24 N21 C26 108.2(9)
C21 N21 C26 110.5(8)
C26 N22 C22 112.4(9)
C26 N22 C25 110.1(10)
C22 N22 C25 111.5(10)
C24 N23 C23 113.7(8)
C24 N23 C25 109.9(7)
C23 N23 C25 111.9(8)
C12 P1 C13 98.1(5)
C12 P1 C11 97.4(5)
C13 P1 C11 96.7(5)
C12 P1 Cu1 118.6(4)
C13 P1 Cu1 120.4(4)
C11 P1 Cu1 120.4(4)
C23 P2 C22 97.3(5)
C23 P2 C21 96.8(5)
C22 P2 C21 97.5(4)
C23 P2 Cu2 121.8(3)
C22 P2 Cu2 119.6(3)
C21 P2 Cu2 118.5(4)
P1 Cu1 I21 111.51(9)
P1 Cu1 I11 111.66(9)
I21 Cu1 I11 108.63(5)
P1 Cu1 I1 100.57(8)
I21 Cu1 I1 113.94(5)
I11 Cu1 I1 110.42(5)
P1 Cu1 Cu2 156.59(8)
I21 Cu1 Cu2 58.63(5)
I11 Cu1 Cu2 59.05(5)
I1 Cu1 Cu2 102.83(5)
P2 Cu2 I21 118.03(10)
P2 Cu2 I2 102.58(9)
I21 Cu2 I2 108.17(5)
P2 Cu2 I11 112.62(10)
I21 Cu2 I11 106.76(5)
I2 Cu2 I11 108.22(5)
P2 Cu2 Cu1 109.31(9)
I21 Cu2 Cu1 57.69(5)
I2 Cu2 Cu1 148.07(5)
I11 Cu2 Cu1 57.78(5)
Cu1 I11 Cu2 63.16(4)
Cu1 I21 Cu2 63.68(4)

loop_
_geom_bond_atom_site_label_1
_geom_bond_atom_site_label_2
_geom_bond_distance
C1 N11 1.474(12)
C1 H1A 0.9800
C1 H1B 0.9800
C1 H1C 0.9800
C2 N21 1.501(12)
C2 H2A 0.9800
C2 H2B 0.9800
C2 H2C 0.9800
C11 N11 1.507(14)
C11 P1 1.850(11)
C11 H11A 0.9900
C11 H11B 0.9900
C12 N12 1.455(14)
C12 P1 1.837(10)
C12 H12A 0.9900
C12 H12B 0.9900
C13 N13 1.476(15)
C13 P1 1.848(11)
C13 H13A 0.9900
C13 H13B 0.9900
C14 N12 1.423(13)
C14 N11 1.522(12)
C14 H14A 0.9900
C14 H14B 0.9900
C15 N13 1.427(12)
C15 N11 1.556(12)
C15 H15A 0.9900
C15 H15B 0.9900
C16 N13 1.480(15)
C16 N12 1.478(12)
C16 H16A 0.9900
C16 H16B 0.9900
C21 N21 1.516(13)
C21 P2 1.852(10)
C21 H21A 0.9900
C21 H21B 0.9900
C22 N22 1.445(14)
C22 P2 1.848(10)
C22 H22A 0.9900
C22 H22B 0.9900
C23 N23 1.472(12)
C23 P2 1.847(11)
C23 H23A 0.9900
C23 H23B 0.9900
C24 N23 1.419(13)
C24 N21 1.506(15)
C24 H24A 0.9900
C24 H24B 0.9900
C25 N23 1.472(13)
C25 N22 1.476(16)
C25 H25A 0.9900
C25 H25B 0.9900
C26 N22 1.425(13)
C26 N21 1.550(13)
C26 H26A 0.9900
C26 H26B 0.9900
P1 Cu1 2.216(3)
P2 Cu2 2.226(3)
Cu1 I21 2.6391(16)
Cu1 I11 2.6540(16)
Cu1 I1 2.6772(12)
Cu1 Cu2 2.7990(19)
Cu2 I21 2.6662(16)
Cu2 I2 2.6689(15)
Cu2 I11 2.6903(16)
